data_1570219
loop_
_publ_author_name
'Kongasseri, Anju Ajayan'
'Ansari, Shagufi Naz'
'Garain, Swadhin'
'Wagalgave, Sopan M.'
'George, Subi J.'

_publ_section_title
;
 Revisiting organic charge-transfer cocrystals for wide-range tunable,
 ambient phosphorescence.
;
_journal_issue 44
_journal_name_full 'Chemical science'
_journal_page_first 12548
_journal_page_last 12553
_journal_paper_doi 10.1039/d3sc04001a
_journal_volume 14
_journal_year 2023
_chemical_formula_sum 'C2.57 H3.32 I0.15 N0.15 O0.45'
_chemical_formula_weight 62.68
_space_group_crystal_system orthorhombic
_space_group_IT_number 19
_space_group_name_Hall 'P 2ac 2ab'
_space_group_name_H-M_alt 'P 21 21 21'
_atom_sites_solution_hydrogens geom
_audit_block_doi 10.5517/ccdc.csd.cc2crjpc
_audit_creation_method SHELXL-2018/3
_audit_update_record
;
2022-08-11 deposited with the CCDC.	2023-10-24 downloaded from the CCDC.
;
_cell_angle_alpha 90
_cell_angle_beta 90
_cell_angle_gamma 90
_cell_formula_units_Z 53
_cell_length_a 9.6713(3)
_cell_length_b 12.0440(4)
_cell_length_c 31.4195(9)
_cell_measurement_reflns_used 9890
_cell_measurement_temperature 301(2)
_cell_measurement_theta_max 24.68
_cell_measurement_theta_min 2.20
_cell_volume 3659.8(2)
_computing_cell_refinement 'Bruker SAINT'
_computing_data_collection 'Bruker APEX3'
_computing_data_reduction 'Bruker SAINT'
_computing_molecular_graphics Ortep3
_computing_publication_material Shelx97
_computing_structure_refinement 'SHELXL-2018/3 (Sheldrick, 2018)'
_computing_structure_solution 'SHELXT 2018/2 (Sheldrick, 2018)'
_diffrn_ambient_temperature 300
_diffrn_detector_area_resol_mean 8
_diffrn_measured_fraction_theta_full 0.999
_diffrn_measured_fraction_theta_max 0.999
_diffrn_measurement_device_type 'Bruker SMART APEX CCD area detector'
_diffrn_measurement_method '\w and \f scans'
_diffrn_radiation_monochromator graphite
_diffrn_radiation_type MoK\a
_diffrn_radiation_wavelength 0.71073
_diffrn_reflns_av_R_equivalents 0.0734
_diffrn_reflns_av_unetI/netI 0.0292
_diffrn_reflns_Laue_measured_fraction_full 0.999
_diffrn_reflns_Laue_measured_fraction_max 0.999
_diffrn_reflns_limit_h_max 11
_diffrn_reflns_limit_h_min -11
_diffrn_reflns_limit_k_max 14
_diffrn_reflns_limit_k_min -14
_diffrn_reflns_limit_l_max 37
_diffrn_reflns_limit_l_min -37
_diffrn_reflns_number 88022
_diffrn_reflns_point_group_measured_fraction_full 1.000
_diffrn_reflns_point_group_measured_fraction_max 1.000
_diffrn_reflns_theta_full 24.999
_diffrn_reflns_theta_max 24.999
_diffrn_reflns_theta_min 2.131
_exptl_absorpt_coefficient_mu 1.761
_exptl_absorpt_correction_T_max 0.7461
_exptl_absorpt_correction_T_min 0.5182
_exptl_absorpt_correction_type multi-scan
_exptl_absorpt_process_details 'Stronge absorber'
_exptl_crystal_colour yellow
_exptl_crystal_density_diffrn 1.507
_exptl_crystal_density_method 'not measured'
_exptl_crystal_description needle
_exptl_crystal_F_000 1664
_exptl_crystal_preparation Luminescent
_exptl_crystal_recrystallization_method 'Re-crystallisation from solvent'
_exptl_crystal_size_max 0.140
_exptl_crystal_size_mid 0.060
_exptl_crystal_size_min 0.030
_refine_diff_density_max 0.702
_refine_diff_density_min -0.509
_refine_diff_density_rms 0.072
_refine_ls_abs_structure_details
;
 Flack x determined using 1780 quotients [(I+)-(I-)]/[(I+)+(I-)]
 (Parsons, Flack and Wagner, Acta Cryst. B69 (2013) 249-259).
;
_refine_ls_abs_structure_Flack 0.49(3)
_refine_ls_extinction_method none
_refine_ls_goodness_of_fit_ref 1.070
_refine_ls_hydrogen_treatment constr
_refine_ls_matrix_type full
_refine_ls_number_parameters 376
_refine_ls_number_reflns 6456
_refine_ls_number_restraints 17
_refine_ls_restrained_S_all 1.083
_refine_ls_R_factor_all 0.0628
_refine_ls_R_factor_gt 0.0390
_refine_ls_shift/su_max 3.326
_refine_ls_shift/su_mean 0.051
_refine_ls_structure_factor_coef Fsqd
_refine_ls_weighting_details 'w=1/[\s^2^(Fo^2^)+(0.0230P)^2^+7.6580P] where P=(Fo^2^+2Fc^2^)/3'
_refine_ls_weighting_scheme calc
_refine_ls_wR_factor_gt 0.0795
_refine_ls_wR_factor_ref 0.0925
_reflns_Friedel_coverage 0.766
_reflns_Friedel_fraction_full 1.000
_reflns_Friedel_fraction_max 1.000
_reflns_number_gt 4752
_reflns_number_total 6456
_reflns_threshold_expression 'I > 2\s(I)'
_cod_data_source_file d3sc04001a2.cif
_cod_data_source_block shelx_CCDC2
_cod_depositor_comments 'Adding full bibliography for 1570217--1570219.cif.'
_cod_original_sg_symbol_H-M P-1
_cod_database_code 1570219
_shelx_shelxl_version_number 2018/3
_shelx_space_group_comment
;
The symmetry employed for this shelxl refinement is uniquely defined
by the following loop, which should always be used as a source of
symmetry information in preference to the above space-group names.
They are only intended as comments.
;
_shelx_estimated_absorpt_t_min 0.791
_shelx_estimated_absorpt_t_max 0.949

loop_
_space_group_symop_operation_xyz
'x, y, z'
'-x+1/2, -y, z+1/2'
'-x, y+1/2, -z+1/2'
'x+1/2, -y+1/2, -z'

loop_
_atom_site_label
_atom_site_type_symbol
_atom_site_fract_x
_atom_site_fract_y
_atom_site_fract_z
_atom_site_U_iso_or_equiv
_atom_site_adp_type
_atom_site_occupancy
_atom_site_site_symmetry_order
_atom_site_calc_flag
_atom_site_refinement_flags_posn
_atom_site_refinement_flags_adp
_atom_site_refinement_flags_occupancy
_atom_site_disorder_assembly
_atom_site_disorder_group
I001 I -0.20155(12) 0.59485(6) 0.25457(4) 0.0572(3) Uani 1 1 d . . . . .
I002 I -0.20140(12) 0.90164(6) 0.25447(4) 0.0581(3) Uani 1 1 d . . . . .
O1 O 0.8625(12) 0.5622(9) 0.4228(3) 0.074(4) Uani 1 1 d . . . . .
O2 O 0.8622(13) 0.9402(9) 0.4230(4) 0.083(4) Uani 1 1 d . . . . .
O3 O 0.3995(12) 0.5569(7) 0.2956(3) 0.061(3) Uani 1 1 d . . . . .
O4 O 0.4062(12) 0.9358(8) 0.2952(3) 0.068(3) Uani 1 1 d . . . . .
O5 O 0.1907(12) 0.6400(7) 0.3755(3) 0.055(3) Uani 1 1 d . . . . .
O6 O 0.2004(13) 0.8521(7) 0.3747(3) 0.063(3) Uani 1 1 d . . . . .
N1 N 0.8826(6) 0.7438(14) 0.43405(19) 0.0607(19) Uani 1 1 d . . . . .
N2 N 0.3829(5) 0.7505(12) 0.28524(16) 0.0507(14) Uani 1 1 d . . . . .
C1 C 0.8216(17) 0.6509(14) 0.4162(5) 0.053(4) Uani 1 1 d . . . . .
C2 C 0.8298(17) 0.8415(15) 0.4166(5) 0.066(5) Uani 1 1 d . . . . .
C3 C 0.7110(17) 0.8035(12) 0.3883(4) 0.054(4) Uani 1 1 d . . . . .
C4 C 0.713(2) 0.6892(11) 0.3873(5) 0.051(4) Uani 1 1 d . . . . .
C5 C 1.0115(7) 0.748(2) 0.4596(2) 0.075(3) Uani 1 1 d . . . . .
H5A H 1.061474 0.815412 0.452277 0.090 Uiso 1 1 calc R U . . .
H5B H 1.069279 0.685538 0.451894 0.090 Uiso 1 1 calc R U . . .
C6 C 0.9872(9) 0.746(2) 0.5081(2) 0.083(3) Uani 1 1 d . . . . .
H6 H 1.080134 0.743561 0.520461 0.099 Uiso 1 1 calc R U . . .
C7 C 0.925(3) 0.862(2) 0.5240(6) 0.134(9) Uani 1 1 d . . . . .
H7A H 0.895080 0.849571 0.553140 0.160 Uiso 1 1 calc R U . . .
H7B H 0.840709 0.873204 0.507627 0.160 Uiso 1 1 calc R U . . .
C8 C 1.003(3) 0.986(2) 0.5245(8) 0.231(19) Uani 1 1 d . . . . .
H8A H 1.032467 1.002754 0.552987 0.346 Uiso 1 1 calc R U . . .
H8B H 0.940571 1.041685 0.514690 0.346 Uiso 1 1 calc R U . . .
H8C H 1.082721 0.983240 0.506144 0.346 Uiso 1 1 calc R U . . .
C9 C 0.919(2) 0.6482(15) 0.5242(6) 0.086(5) Uani 1 1 d . . . . .
H9A H 0.831461 0.638898 0.509577 0.103 Uiso 1 1 calc R U . . .
H9B H 0.899913 0.658006 0.554227 0.103 Uiso 1 1 calc R U . . .
C10 C 1.006(2) 0.5438(15) 0.5181(6) 0.111(7) Uani 1 1 d . . . . .
H10A H 1.095198 0.565264 0.529739 0.133 Uiso 1 1 calc R U . . .
H10B H 1.020123 0.541636 0.487493 0.133 Uiso 1 1 calc R U . . .
C11 C 0.996(6) 0.410(2) 0.5308(11) 0.55(6) Uani 1 1 d D . . . .
H11A H 1.016568 0.414517 0.560974 0.658 Uiso 1 1 calc R U . . .
H11B H 0.896126 0.400466 0.529840 0.658 Uiso 1 1 calc R U . . .
C12 C 1.043213 0.289392 0.521399 1.44(18) Uani 1 1 d D . . . .
H12A H 1.142378 0.285982 0.521760 2.160 Uiso 1 1 calc R U . . .
H12B H 1.009960 0.267154 0.493902 2.160 Uiso 1 1 calc R U . . .
H12C H 1.006665 0.240425 0.542723 2.160 Uiso 1 1 calc R U . . .
C13 C 0.6271(17) 0.6313(12) 0.3630(5) 0.056(5) Uani 1 1 d . . . . .
H13 H 0.626673 0.554084 0.362688 0.067 Uiso 1 1 calc R U . . .
C14 C 0.5386(16) 0.6932(13) 0.3382(5) 0.048(4) Uani 1 1 d . . . . .
C15 C 0.5326(16) 0.8082(12) 0.3361(5) 0.045(4) Uani 1 1 d . . . . .
C16 C 0.6197(16) 0.8695(12) 0.3624(5) 0.052(4) Uani 1 1 d . . . . .
H16 H 0.619039 0.946725 0.363082 0.063 Uiso 1 1 calc R U . . .
C17 C 0.4383(17) 0.6522(13) 0.3046(6) 0.052(5) Uani 1 1 d . . . . .
C18 C 0.4315(14) 0.8437(13) 0.3041(6) 0.046(4) Uani 1 1 d . . . . .
C19 C 0.2815(7) 0.7509(12) 0.2506(2) 0.060(2) Uani 1 1 d . . . . .
H19A H 0.240387 0.824136 0.248444 0.072 Uiso 1 1 calc R U . . .
H19B H 0.208370 0.698458 0.257105 0.072 Uiso 1 1 calc R U . . .
C20 C 0.347700 0.719900 0.207700 0.167 Uani 1 1 d D U . . .
H20 H 0.346228 0.797961 0.198909 0.201 Uiso 1 1 calc R U . . .
C21 C 0.454391 0.710608 0.194905 0.178 Uani 1 1 d D U . . .
H21A H 0.465568 0.631032 0.191619 0.213 Uiso 1 1 calc R U . . .
H21B H 0.513276 0.730966 0.218647 0.213 Uiso 1 1 calc R U . . .
C22 C 0.535728 0.764009 0.152289 0.135(5) Uani 1 1 d D U . . .
H22A H 0.468579 0.792203 0.132553 0.203 Uiso 1 1 calc R U . . .
H22B H 0.589554 0.707095 0.138759 0.203 Uiso 1 1 calc R U . . .
H22C H 0.595504 0.823227 0.161218 0.203 Uiso 1 1 calc R U . . .
C23 C 0.228251 0.688994 0.170813 0.107(5) Uani 1 1 d D U . . .
H23A H 0.270153 0.680219 0.142966 0.128 Uiso 1 1 calc R U . . .
H23B H 0.179199 0.621379 0.178116 0.128 Uiso 1 1 calc R U . . .
C24 C 0.1333(15) 0.7874(14) 0.1717(5) 0.131(7) Uani 1 1 d . . . . .
H24A H 0.178657 0.854201 0.161623 0.158 Uiso 1 1 calc R U . . .
H24B H 0.095934 0.800276 0.199959 0.158 Uiso 1 1 calc R U . . .
C25 C 0.0109(18) 0.7426(19) 0.1375(5) 0.181(9) Uani 1 1 d . . . . .
H25A H -0.009547 0.665393 0.143628 0.218 Uiso 1 1 calc R U . . .
H25B H -0.073011 0.784948 0.142141 0.218 Uiso 1 1 calc R U . . .
C26 C 0.049(2) 0.752(3) 0.0940(6) 0.260(14) Uani 1 1 d . . . . .
H26A H 0.104958 0.816930 0.090107 0.389 Uiso 1 1 calc R U . . .
H26B H -0.032826 0.757781 0.076815 0.389 Uiso 1 1 calc R U . . .
H26C H 0.100434 0.687342 0.085640 0.389 Uiso 1 1 calc R U . . .
C27 C 0.1019(17) 0.8050(13) 0.3485(5) 0.057(4) Uani 1 1 d . . . . .
C28 C 0.1046(14) 0.6898(10) 0.3473(5) 0.037(3) Uani 1 1 d . . . . .
C29 C 0.0138(16) 0.6353(11) 0.3206(5) 0.046(4) Uani 1 1 d . . . . .
H29 H 0.011930 0.558169 0.321358 0.055 Uiso 1 1 calc R U . . .
C30 C -0.0742(14) 0.6888(9) 0.2928(5) 0.039(4) Uani 1 1 d . . . . .
C31 C -0.0716(15) 0.8015(12) 0.2946(5) 0.047(4) Uani 1 1 d . . . . .
C32 C 0.0173(16) 0.8642(12) 0.3216(5) 0.050(5) Uani 1 1 d . . . . .
H32 H 0.018084 0.941386 0.321149 0.060 Uiso 1 1 calc R U . . .
C33 C 0.1906(19) 0.9692(12) 0.3790(5) 0.082(6) Uani 1 1 d . . . . .
H33A H 0.218495 1.003964 0.352827 0.122 Uiso 1 1 calc R U . . .
H33B H 0.249840 0.993560 0.401618 0.122 Uiso 1 1 calc R U . . .
H33C H 0.096760 0.989318 0.385291 0.122 Uiso 1 1 calc R U . . .
C34 C 0.192(2) 0.5215(8) 0.3779(4) 0.067(5) Uani 1 1 d . . . . .
H34A H 0.104798 0.495739 0.388657 0.100 Uiso 1 1 calc R U . . .
H34B H 0.264790 0.497992 0.396623 0.100 Uiso 1 1 calc R U . . .
H34C H 0.207301 0.491065 0.350047 0.100 Uiso 1 1 calc R U . . .

loop_
_atom_site_aniso_label
_atom_site_aniso_U_11
_atom_site_aniso_U_22
_atom_site_aniso_U_33
_atom_site_aniso_U_23
_atom_site_aniso_U_13
_atom_site_aniso_U_12
I001 0.0528(7) 0.0645(5) 0.0543(7) -0.0085(6) -0.0088(10) -0.0013(5)
I002 0.0533(7) 0.0639(5) 0.0570(7) 0.0148(6) -0.0072(10) 0.0054(5)
O1 0.064(9) 0.095(8) 0.063(8) 0.008(7) -0.013(7) 0.010(7)
O2 0.086(11) 0.095(8) 0.069(9) -0.008(7) -0.016(8) -0.033(8)
O3 0.058(7) 0.063(6) 0.062(7) -0.010(5) 0.003(6) -0.009(6)
O4 0.065(8) 0.062(6) 0.077(8) 0.008(6) -0.026(7) 0.007(6)
O5 0.058(6) 0.057(5) 0.051(7) 0.004(4) -0.012(7) 0.000(5)
O6 0.075(7) 0.054(5) 0.059(7) -0.004(5) -0.021(8) -0.011(6)
N1 0.044(3) 0.096(6) 0.042(3) 0.008(9) -0.003(3) 0.011(9)
N2 0.041(3) 0.065(4) 0.046(3) 0.001(9) -0.009(2) -0.004(9)
C1 0.042(9) 0.072(10) 0.046(10) -0.003(8) 0.004(8) -0.009(8)
C2 0.051(11) 0.108(13) 0.040(10) -0.008(9) 0.002(9) -0.019(9)
C3 0.041(8) 0.098(11) 0.024(7) 0.004(7) -0.009(7) -0.007(9)
C4 0.051(9) 0.046(9) 0.054(10) 0.006(7) 0.008(10) 0.002(9)
C5 0.039(4) 0.144(9) 0.042(4) -0.011(14) -0.005(3) -0.009(15)
C6 0.050(5) 0.156(11) 0.042(4) 0.015(14) -0.006(4) 0.032(15)
C7 0.12(2) 0.25(2) 0.031(10) -0.012(14) 0.004(12) 0.068(19)
C8 0.13(2) 0.41(5) 0.15(2) 0.16(3) -0.068(19) -0.10(3)
C9 0.075(13) 0.112(13) 0.069(13) 0.015(11) -0.012(11) -0.004(11)
C10 0.139(17) 0.120(12) 0.073(10) 0.047(10) -0.039(11) 0.008(12)
C11 0.91(15) 0.56(8) 0.17(3) 0.09(4) 0.02(6) -0.40(9)
C12 2.0(5) 1.6(4) 0.69(17) -0.4(2) -0.3(2) 0.0(4)
C13 0.058(11) 0.060(9) 0.051(11) 0.012(9) 0.011(9) 0.009(9)
C14 0.040(8) 0.075(10) 0.028(8) -0.003(7) -0.013(7) -0.004(7)
C15 0.044(9) 0.040(8) 0.051(10) -0.003(8) 0.012(8) -0.001(7)
C16 0.050(10) 0.065(9) 0.042(10) 0.006(8) -0.008(8) 0.007(8)
C17 0.047(10) 0.061(9) 0.048(12) 0.009(8) 0.003(9) 0.004(8)
C18 0.027(8) 0.064(9) 0.047(11) 0.013(8) -0.002(7) 0.005(7)
C19 0.043(4) 0.087(6) 0.051(4) -0.003(14) -0.011(3) -0.018(10)
C20 0.064 0.392 0.046 -0.040 -0.013 -0.017
C21 0.071 0.405 0.056 -0.027 0.017 0.047
C22 0.128(10) 0.186(16) 0.093(8) -0.036(13) 0.027(7) -0.007(18)
C23 0.083(9) 0.138(12) 0.100(10) 0.004(8) -0.004(7) -0.017(9)
C24 0.120(11) 0.16(2) 0.117(11) 0.058(11) -0.007(9) 0.037(11)
C25 0.219(18) 0.154(17) 0.171(15) 0.034(19) -0.111(14) -0.10(2)
C26 0.36(3) 0.27(3) 0.147(16) 0.06(3) -0.065(19) 0.09(5)
C27 0.059(10) 0.087(11) 0.025(8) -0.005(7) -0.009(8) 0.002(8)
C28 0.035(7) 0.026(7) 0.050(9) 0.001(6) 0.006(7) 0.007(6)
C29 0.054(10) 0.037(8) 0.045(11) -0.009(7) 0.010(9) 0.000(7)
C30 0.038(8) 0.032(7) 0.049(9) 0.002(6) 0.002(7) 0.006(6)
C31 0.043(8) 0.067(9) 0.031(8) 0.011(6) 0.000(7) 0.007(6)
C32 0.044(9) 0.054(9) 0.051(12) -0.009(8) -0.007(9) -0.003(7)
C33 0.059(11) 0.112(13) 0.074(13) 0.000(9) -0.018(12) -0.022(10)
C34 0.099(14) 0.034(6) 0.068(11) 0.018(6) -0.019(13) 0.006(8)

loop_
_atom_type_symbol
_atom_type_description
_atom_type_scat_dispersion_real
_atom_type_scat_dispersion_imag
_atom_type_scat_source
C C 0.0033 0.0016 'International Tables Vol C Tables 4.2.6.8 and 6.1.1.4'
H H 0.0000 0.0000 'International Tables Vol C Tables 4.2.6.8 and 6.1.1.4'
I I -0.4742 1.8119 'International Tables Vol C Tables 4.2.6.8 and 6.1.1.4'
O O 0.0106 0.0060 'International Tables Vol C Tables 4.2.6.8 and 6.1.1.4'
N N 0.0061 0.0033 'International Tables Vol C Tables 4.2.6.8 and 6.1.1.4'

loop_
_geom_angle_atom_site_label_1
_geom_angle_atom_site_label_2
_geom_angle_atom_site_label_3
_geom_angle
_geom_angle_site_symmetry_1
_geom_angle_site_symmetry_3
_geom_angle_publ_flag
C28 O5 C34 118.9(11) . . ?
C27 O6 C33 114.7(12) . . ?
C1 N1 C2 111.5(7) . . ?
C1 N1 C5 127.4(16) . . ?
C2 N1 C5 119.3(16) . . ?
C18 N2 C17 111.6(6) . . ?
C18 N2 C19 123.7(13) . . ?
C17 N2 C19 124.6(13) . . ?
O1 C1 N1 121.9(16) . . ?
O1 C1 C4 130.3(15) . . ?
N1 C1 C4 107.6(13) . . ?
O2 C2 N1 130.6(16) . . ?
O2 C2 C3 124.7(16) . . ?
N1 C2 C3 104.6(12) . . ?
C4 C3 C16 123.2(18) . . ?
C4 C3 C2 107.7(18) . . ?
C16 C3 C2 128.8(15) . . ?
C13 C4 C3 122(2) . . ?
C13 C4 C1 129.8(13) . . ?
C3 C4 C1 108.1(18) . . ?
N1 C5 C6 113.9(6) . . ?
C9 C6 C5 115.3(16) . . ?
C9 C6 C7 115.6(9) . . ?
C5 C6 C7 110.7(14) . . ?
C6 C7 C8 127(2) . . ?
C6 C9 C10 112.3(17) . . ?
C9 C10 C11 137(2) . . ?
C12 C11 C10 147(3) . . ?
C4 C13 C14 115.5(14) . . ?
C13 C14 C15 126.4(18) . . ?
C13 C14 C17 128.0(15) . . ?
C15 C14 C17 105.4(17) . . ?
C14 C15 C16 118.5(18) . . ?
C14 C15 C18 110.6(17) . . ?
C16 C15 C18 130.9(14) . . ?
C15 C16 C3 114.4(13) . . ?
O3 C17 N2 123.7(15) . . ?
O3 C17 C14 130.7(15) . . ?
N2 C17 C14 105.4(12) . . ?
O4 C18 N2 127.5(14) . . ?
O4 C18 C15 125.4(15) . . ?
N2 C18 C15 106.9(11) . . ?
N2 C19 C20 111.8(6) . . ?
C21 C20 C19 136.6(2) . . ?
C21 C20 C23 111.495(2) . . ?
C19 C20 C23 111.9(2) . . ?
C20 C21 C22 133.086(1) . . ?
C24 C23 C20 103.5(6) . . ?
C23 C24 C25 99.5(13) . . ?
C26 C25 C24 114.0(17) . . ?
C32 C27 O6 124.3(14) . . ?
C32 C27 C28 120.9(18) . . ?
O6 C27 C28 114.4(17) . . ?
O5 C28 C29 125.2(11) . . ?
O5 C28 C27 115.9(16) . . ?
C29 C28 C27 118.7(17) . . ?
C30 C29 C28 123.7(13) . . ?
C31 C30 C29 115.4(17) . . ?
C31 C30 I001 125.8(14) . . ?
C29 C30 I001 118.8(9) . . ?
C30 C31 C32 124.4(17) . . ?
C30 C31 I002 121.6(15) . . ?
C32 C31 I002 113.9(10) . . ?
C27 C32 C31 116.7(14) . . ?

loop_
_geom_bond_atom_site_label_1
_geom_bond_atom_site_label_2
_geom_bond_distance
_geom_bond_site_symmetry_2
_geom_bond_publ_flag
I001 C30 2.059(14) . ?
I002 C31 2.150(14) . ?
O1 C1 1.157(15) . ?
O2 C2 1.245(16) . ?
O3 C17 1.240(16) . ?
O4 C18 1.170(15) . ?
O5 C28 1.356(16) . ?
O5 C34 1.430(12) . ?
O6 C27 1.381(17) . ?
O6 C33 1.421(16) . ?
N1 C1 1.383(17) . ?
N1 C2 1.396(19) . ?
N1 C5 1.483(8) . ?
N2 C18 1.354(17) . ?
N2 C17 1.434(17) . ?
N2 C19 1.465(8) . ?
C1 C4 1.46(2) . ?
C2 C3 1.52(2) . ?
C3 C4 1.377(10) . ?
C3 C16 1.441(19) . ?
C4 C13 1.33(2) . ?
C5 C6 1.543(9) . ?
C6 C9 1.44(2) . ?
C6 C7 1.60(3) . ?
C7 C8 1.67(3) . ?
C9 C10 1.53(2) . ?
C10 C11 1.66(3) . ?
C11 C12 1.56(3) . ?
C13 C14 1.38(2) . ?
C14 C15 1.388(10) . ?
C14 C17 1.52(2) . ?
C15 C16 1.39(2) . ?
C15 C18 1.47(2) . ?
C19 C20 1.538(7) . ?
C20 C21 1.11302(3) . ?
C20 C23 1.67819(3) . ?
C21 C22 1.68086(4) . ?
C23 C24 1.499(15) . ?
C24 C25 1.689(18) . ?
C25 C26 1.42(2) . ?
C27 C32 1.37(2) . ?
C27 C28 1.387(10) . ?
C28 C29 1.38(2) . ?
C29 C30 1.38(2) . ?
C30 C31 1.359(10) . ?
C31 C32 1.424(19) . ?

loop_
_geom_torsion_atom_site_label_1
_geom_torsion_atom_site_label_2
_geom_torsion_atom_site_label_3
_geom_torsion_atom_site_label_4
_geom_torsion
_geom_torsion_site_symmetry_1
_geom_torsion_site_symmetry_2
_geom_torsion_site_symmetry_3
_geom_torsion_site_symmetry_4
_geom_torsion_publ_flag
C2 N1 C1 O1 170.9(18) . . . . ?
C5 N1 C1 O1 6(2) . . . . ?
C2 N1 C1 C4 -4.6(11) . . . . ?
C5 N1 C1 C4 -169.1(9) . . . . ?
C1 N1 C2 O2 -177(2) . . . . ?
C5 N1 C2 O2 -11(2) . . . . ?
C1 N1 C2 C3 6.9(10) . . . . ?
C5 N1 C2 C3 172.7(9) . . . . ?
O2 C2 C3 C4 176.5(18) . . . . ?
N1 C2 C3 C4 -6.7(18) . . . . ?
O2 C2 C3 C16 3(3) . . . . ?
N1 C2 C3 C16 -179.8(14) . . . . ?
C16 C3 C4 C13 -2(3) . . . . ?
C2 C3 C4 C13 -175.6(12) . . . . ?
C16 C3 C4 C1 177.7(11) . . . . ?
C2 C3 C4 C1 4(2) . . . . ?
O1 C1 C4 C13 5(3) . . . . ?
N1 C1 C4 C13 179.7(15) . . . . ?
O1 C1 C4 C3 -174.9(19) . . . . ?
N1 C1 C4 C3 0(2) . . . . ?
C1 N1 C5 C6 -96(2) . . . . ?
C2 N1 C5 C6 100.5(19) . . . . ?
N1 C5 C6 C9 61(2) . . . . ?
N1 C5 C6 C7 -72(2) . . . . ?
C9 C6 C7 C8 159(2) . . . . ?
C5 C6 C7 C8 -67(2) . . . . ?
C5 C6 C9 C10 64.7(18) . . . . ?
C7 C6 C9 C10 -164.0(17) . . . . ?
C6 C9 C10 C11 176(3) . . . . ?
C9 C10 C11 C12 159(5) . . . . ?
C3 C4 C13 C14 2(3) . . . . ?
C1 C4 C13 C14 -178.1(15) . . . . ?
C4 C13 C14 C15 1(3) . . . . ?
C4 C13 C14 C17 174.1(15) . . . . ?
C13 C14 C15 C16 -2(3) . . . . ?
C17 C14 C15 C16 -177.1(12) . . . . ?
C13 C14 C15 C18 176.3(13) . . . . ?
C17 C14 C15 C18 2(2) . . . . ?
C14 C15 C16 C3 2(3) . . . . ?
C18 C15 C16 C3 -176.7(15) . . . . ?
C4 C3 C16 C15 0(3) . . . . ?
C2 C3 C16 C15 172.4(14) . . . . ?
C18 N2 C17 O3 172.8(19) . . . . ?
C19 N2 C17 O3 -5(2) . . . . ?
C18 N2 C17 C14 -2.9(10) . . . . ?
C19 N2 C17 C14 179.6(9) . . . . ?
C13 C14 C17 O3 11(3) . . . . ?
C15 C14 C17 O3 -174.7(18) . . . . ?
C13 C14 C17 N2 -173.9(15) . . . . ?
C15 C14 C17 N2 0.6(19) . . . . ?
C17 N2 C18 O4 179(2) . . . . ?
C19 N2 C18 O4 -3(2) . . . . ?
C17 N2 C18 C15 4.0(10) . . . . ?
C19 N2 C18 C15 -178.6(9) . . . . ?
C14 C15 C18 O4 -179.0(18) . . . . ?
C16 C15 C18 O4 0(3) . . . . ?
C14 C15 C18 N2 -4(2) . . . . ?
C16 C15 C18 N2 175.0(16) . . . . ?
C18 N2 C19 C20 107.7(12) . . . . ?
C17 N2 C19 C20 -75.2(13) . . . . ?
N2 C19 C20 C21 -12.5(15) . . . . ?
N2 C19 C20 C23 165.6(9) . . . . ?
C19 C20 C21 C22 -127.2(8) . . . . ?
C23 C20 C21 C22 54.623(1) . . . . ?
C21 C20 C23 C24 -129.0(6) . . . . ?
C19 C20 C23 C24 52.4(8) . . . . ?
C20 C23 C24 C25 -174.9(8) . . . . ?
C23 C24 C25 C26 -78(2) . . . . ?
C33 O6 C27 C32 12(2) . . . . ?
C33 O6 C27 C28 -174.8(16) . . . . ?
C34 O5 C28 C29 1(2) . . . . ?
C34 O5 C28 C27 176.0(16) . . . . ?
C32 C27 C28 O5 -179.3(11) . . . . ?
O6 C27 C28 O5 8(3) . . . . ?
C32 C27 C28 C29 -4(3) . . . . ?
O6 C27 C28 C29 -177.3(10) . . . . ?
O5 C28 C29 C30 178.8(13) . . . . ?
C27 C28 C29 C30 4(3) . . . . ?
C28 C29 C30 C31 -3(2) . . . . ?
C28 C29 C30 I001 179.2(12) . . . . ?
C29 C30 C31 C32 2(3) . . . . ?
I001 C30 C31 C32 179.6(9) . . . . ?
C29 C30 C31 I002 -179.6(7) . . . . ?
I001 C30 C31 I002 -2(2) . . . . ?
O6 C27 C32 C31 175.6(14) . . . . ?
C28 C27 C32 C31 3(3) . . . . ?
C30 C31 C32 C27 -2(3) . . . . ?
I002 C31 C32 C27 179.3(12) . . . . ?
